data_7106296
_publ_author_name 'Sandeep Kumar Dey Gopal Das'
_publ_section_title
;
 A selective fluoride encapsulated neutral tripodal receptor capsule:
 solvatochromism and solvatomorphism
;
_journal_name_full Chem.Commun.
_journal_page_first 4983
_journal_paper_doi 10.1039/c0cc05430e
_journal_volume 47
_journal_year 2011
_chemical_formula_moiety 'C27 H24 N10 O15, C2 H6 O S'
_chemical_formula_sum 'C29 H30 N10 O16 S'
_chemical_formula_weight 806.70
_chemical_name_systematic
;
?
;
_space_group_IT_number 2
_symmetry_cell_setting triclinic
_symmetry_space_group_name_Hall '-P 1'
_symmetry_space_group_name_H-M 'P -1'
_atom_sites_solution_hydrogens geom
_atom_sites_solution_primary direct
_atom_sites_solution_secondary difmap
_audit_creation_method SHELXL-97
_cell_angle_alpha 84.723(2)
_cell_angle_beta 79.650(3)
_cell_angle_gamma 88.404(2)
_cell_formula_units_Z 2
_cell_length_a 11.2942(3)
_cell_length_b 12.4744(4)
_cell_length_c 12.8671(4)
_cell_measurement_reflns_used 3478
_cell_measurement_temperature 298(2)
_cell_measurement_theta_max 19.56
_cell_measurement_theta_min 2.85
_cell_volume 1775.65(9)
_computing_cell_refinement 'Bruker Smart'
_computing_data_collection 'Bruker Smart'
_computing_data_reduction 'Bruker SAINT'
_computing_molecular_graphics 'Bruker SHELXTL'
_computing_publication_material 'Bruker SHELXTL'
_computing_structure_refinement 'SHELXL-97 (Sheldrick, 1997)'
_computing_structure_solution 'SHELXS-97 (Sheldrick, 1990)'
_diffrn_ambient_temperature 298(2)
_diffrn_measured_fraction_theta_full 0.980
_diffrn_measured_fraction_theta_max 0.980
_diffrn_measurement_device_type 'CCD area detector'
_diffrn_measurement_method 'phi and onega scans'
_diffrn_radiation_monochromator graphite
_diffrn_radiation_source 'fine-focus sealed tube'
_diffrn_radiation_type MoK\a
_diffrn_radiation_wavelength 0.71073
_diffrn_reflns_av_R_equivalents 0.0564
_diffrn_reflns_av_sigmaI/netI 0.0632
_diffrn_reflns_limit_h_max 14
_diffrn_reflns_limit_h_min -15
_diffrn_reflns_limit_k_max 16
_diffrn_reflns_limit_k_min -11
_diffrn_reflns_limit_l_max 17
_diffrn_reflns_limit_l_min -17
_diffrn_reflns_number 13679
_diffrn_reflns_theta_full 28.29
_diffrn_reflns_theta_max 28.29
_diffrn_reflns_theta_min 1.83
_exptl_absorpt_coefficient_mu 0.180
_exptl_absorpt_correction_T_max 0.951
_exptl_absorpt_correction_T_min 0.927
_exptl_absorpt_correction_type multi-scan
_exptl_absorpt_process_details 'SADABS (Sheldrick, 1997)'
_exptl_crystal_colour yellow
_exptl_crystal_density_diffrn 1.509
_exptl_crystal_density_method 'not measured'
_exptl_crystal_description block
_exptl_crystal_F_000 836
_exptl_crystal_size_max 0.42
_exptl_crystal_size_mid 0.36
_exptl_crystal_size_min 0.28
_refine_diff_density_max 0.620
_refine_diff_density_min -0.270
_refine_diff_density_rms 0.041
_refine_ls_extinction_method none
_refine_ls_goodness_of_fit_ref 0.911
_refine_ls_hydrogen_treatment none
_refine_ls_matrix_type full
_refine_ls_number_parameters 520
_refine_ls_number_reflns 7399
_refine_ls_number_restraints 0
_refine_ls_restrained_S_all 0.911
_refine_ls_R_factor_all 0.0861
_refine_ls_R_factor_gt 0.0508
_refine_ls_shift/su_max 0.008
_refine_ls_shift/su_mean 0.002
_refine_ls_structure_factor_coef Fsqd
_refine_ls_weighting_details 'calc w=1/[\s^2^(Fo^2^)+(0.0817P)^2^+0.0000P] where P=(Fo^2^+2Fc^2^)/3'
_refine_ls_weighting_scheme calc
_refine_ls_wR_factor_gt 0.1341
_refine_ls_wR_factor_ref 0.1510
_reflns_number_gt 7605
_reflns_number_total 8734
_reflns_threshold_expression >2sigma(I)
_cod_data_source_file c0cc05430e.txt
_cod_data_source_block amide
_cod_depositor_comments
;
The following automatic conversions were performed:

'_symmetry_cell_setting' value 'Triclinic' changed to 'triclinic'
according to the built-in table from CIF Core dictionary named
'cif_core.dic' version 2.4.1 from 2010-06-29.

Automatic conversion script
Id: cif_fix_values 1646 2011-03-28 12:23:43Z adriana 
;
_cod_original_sg_symbol_H-M P-1
_cod_database_code 7106296

loop_
_symmetry_equiv_pos_as_xyz
'x, y, z'
'-x, -y, -z'

loop_
_atom_site_label
_atom_site_type_symbol
_atom_site_fract_x
_atom_site_fract_y
_atom_site_fract_z
_atom_site_U_iso_or_equiv
_atom_site_adp_type
_atom_site_occupancy
_atom_site_symmetry_multiplicity
_atom_site_calc_flag
_atom_site_refinement_flags
_atom_site_disorder_assembly
_atom_site_disorder_group
N1 N 0.26303(14) 0.30768(14) 0.19610(13) 0.0449(4) Uani 1 1 d . . .
C1 C 0.24656(18) 0.29037(18) 0.08872(16) 0.0500(5) Uani 1 1 d . . .
H1A H 0.2786 0.3516 0.0410 0.060 Uiso 1 1 calc R . .
H1B H 0.1610 0.2874 0.0878 0.060 Uiso 1 1 calc R . .
C2 C 0.3061(2) 0.18919(19) 0.04752(18) 0.0556(6) Uani 1 1 d . . .
H2A H 0.2759 0.1275 0.0955 0.067 Uiso 1 1 calc R . .
H2B H 0.2858 0.1802 -0.0212 0.067 Uiso 1 1 calc R . .
N2 N 0.43601(17) 0.19312(18) 0.03769(16) 0.0533(5) Uani 1 1 d . . .
C3 C 0.4990(2) 0.1213(2) 0.08783(17) 0.0513(5) Uani 1 1 d . . .
C8 C 0.8248(2) 0.0778(2) 0.10507(16) 0.0531(6) Uani 1 1 d . . .
C9 C 0.7065(2) 0.05879(19) 0.10065(15) 0.0524(6) Uani 1 1 d . . .
H9 H 0.6778 -0.0112 0.1091 0.063 Uiso 1 1 calc R . .
C5 C 0.6756(2) 0.24945(19) 0.07235(16) 0.0505(5) Uani 1 1 d . . .
H5 H 0.6264 0.3085 0.0596 0.061 Uiso 1 1 calc R . .
C4 C 0.63048(19) 0.14568(18) 0.08342(15) 0.0482(5) Uani 1 1 d . . .
C7 C 0.8713(2) 0.1789(2) 0.09642(17) 0.0568(6) Uani 1 1 d . . .
H7 H 0.9513 0.1898 0.1010 0.068 Uiso 1 1 calc R . .
C6 C 0.7943(2) 0.26392(19) 0.08058(16) 0.0528(6) Uani 1 1 d . . .
C10 C 0.17952(18) 0.2406(2) 0.27431(16) 0.0540(6) Uani 1 1 d . . .
H10A H 0.1729 0.1713 0.2475 0.065 Uiso 1 1 calc R . .
H10B H 0.1005 0.2746 0.2831 0.065 Uiso 1 1 calc R . .
C11 C 0.21828(19) 0.2230(2) 0.38153(17) 0.0559(6) Uani 1 1 d . . .
H11A H 0.2315 0.2923 0.4059 0.067 Uiso 1 1 calc R . .
H11B H 0.1542 0.1876 0.4323 0.067 Uiso 1 1 calc R . .
N5 N 0.32764(16) 0.15806(18) 0.37768(14) 0.0498(5) Uani 1 1 d . . .
C12 C 0.43551(19) 0.20106(19) 0.37011(16) 0.0479(5) Uani 1 1 d . . .
C18 C 0.64847(18) 0.16853(18) 0.38085(15) 0.0492(5) Uani 1 1 d . . .
H18 H 0.6533 0.2421 0.3860 0.059 Uiso 1 1 calc R . .
C13 C 0.54116(18) 0.12410(17) 0.37041(14) 0.0442(5) Uani 1 1 d . . .
C16 C 0.74638(19) -0.0054(2) 0.37703(16) 0.0526(6) Uani 1 1 d . . .
H16 H 0.8144 -0.0486 0.3800 0.063 Uiso 1 1 calc R . .
C17 C 0.74873(18) 0.10290(19) 0.38365(16) 0.0507(6) Uani 1 1 d . . .
C14 C 0.53635(19) 0.01391(18) 0.36248(15) 0.0488(5) Uani 1 1 d . . .
H14 H 0.4650 -0.0175 0.3551 0.059 Uiso 1 1 calc R . .
C15 C 0.6388(2) -0.04803(18) 0.36576(15) 0.0498(5) Uani 1 1 d . . .
N3 N 0.84027(18) 0.37407(18) 0.07386(15) 0.0610(5) Uani 1 1 d . . .
N4 N 0.9058(2) -0.0146(2) 0.12387(16) 0.0697(6) Uani 1 1 d . . .
O3 O 0.92737(16) 0.38725(16) 0.11513(16) 0.0817(6) Uani 1 1 d . . .
O2 O 0.78780(17) 0.44527(15) 0.02946(15) 0.0768(5) Uani 1 1 d . . .
O1 O 0.45691(15) 0.03856(16) 0.13853(14) 0.0722(5) Uani 1 1 d . . .
O4 O 1.01213(19) 0.00211(18) 0.11845(17) 0.0931(7) Uani 1 1 d . . .
O5 O 0.8601(2) -0.10330(19) 0.14593(18) 0.0953(7) Uani 1 1 d . . .
O6 O 0.45203(14) 0.29843(13) 0.36907(13) 0.0631(4) Uani 1 1 d . . .
O10 O 0.86462(15) 0.24762(17) 0.40239(18) 0.0902(6) Uani 1 1 d . . .
O9 O 0.95052(16) 0.09295(17) 0.39433(18) 0.0937(7) Uani 1 1 d . . .
O8 O 0.72222(19) -0.21917(16) 0.37024(16) 0.0864(6) Uani 1 1 d . . .
O7 O 0.5435(2) -0.20069(18) 0.3392(3) 0.1408(11) Uani 1 1 d . . .
N7 N 0.86247(18) 0.1521(2) 0.39393(17) 0.0678(6) Uani 1 1 d . . .
N6 N 0.6345(2) -0.16436(18) 0.35739(16) 0.0675(6) Uani 1 1 d . . .
C20 C 0.3444(2) 0.49462(19) 0.16231(19) 0.0576(6) Uani 1 1 d . . .
H20A H 0.3704 0.4779 0.0895 0.069 Uiso 1 1 calc R . .
H20B H 0.3157 0.5687 0.1610 0.069 Uiso 1 1 calc R . .
C19 C 0.24177(19) 0.42119(19) 0.21429(18) 0.0547(6) Uani 1 1 d . . .
H19A H 0.2272 0.4276 0.2901 0.066 Uiso 1 1 calc R . .
H19B H 0.1695 0.4455 0.1878 0.066 Uiso 1 1 calc R . .
N8 N 0.44721(17) 0.48411(17) 0.21731(15) 0.0535(5) Uani 1 1 d . . .
C22 C 0.63805(19) 0.54581(17) 0.25234(16) 0.0483(5) Uani 1 1 d . . .
C24 C 0.84470(19) 0.58552(18) 0.24878(18) 0.0532(6) Uani 1 1 d . . .
C27 C 0.6323(2) 0.49441(18) 0.35352(17) 0.0520(5) Uani 1 1 d . . .
H27 H 0.5617 0.4620 0.3894 0.062 Uiso 1 1 calc R . .
C23 C 0.7450(2) 0.59285(17) 0.20167(17) 0.0515(5) Uani 1 1 d . . .
H23 H 0.7492 0.6298 0.1350 0.062 Uiso 1 1 calc R . .
C21 C 0.5337(2) 0.55530(19) 0.19298(17) 0.0504(5) Uani 1 1 d . . .
C25 C 0.8419(2) 0.53589(19) 0.34978(19) 0.0586(6) Uani 1 1 d . . .
H25 H 0.9095 0.5321 0.3820 0.070 Uiso 1 1 calc R . .
C26 C 0.7341(2) 0.49251(19) 0.39989(17) 0.0562(6) Uani 1 1 d . . .
O11 O 0.53381(14) 0.62901(15) 0.12243(13) 0.0679(5) Uani 1 1 d . . .
O13 O 1.04587(17) 0.62388(18) 0.23309(18) 0.0947(6) Uani 1 1 d . . .
O15 O 0.8139(2) 0.44513(19) 0.55132(15) 0.1017(7) Uani 1 1 d . . .
O12 O 0.95904(17) 0.67485(18) 0.10130(19) 0.0890(6) Uani 1 1 d . . .
O14 O 0.6343(2) 0.3931(2) 0.54977(15) 0.0965(7) Uani 1 1 d . . .
N10 N 0.7267(2) 0.4398(2) 0.50888(16) 0.0712(6) Uani 1 1 d . . .
N9 N 0.95809(19) 0.63197(18) 0.1901(2) 0.0677(6) Uani 1 1 d . . .
H5N H 0.3273(19) 0.092(2) 0.3768(17) 0.051(7) Uiso 1 1 d . . .
H2N H 0.4682(18) 0.2462(18) -0.0017(16) 0.044(7) Uiso 1 1 d . . .
H8N H 0.456(2) 0.427(2) 0.267(2) 0.073(8) Uiso 1 1 d . . .
S1 S 0.20246(6) 0.91724(6) 0.28883(5) 0.0707(2) Uani 1 1 d . . .
O16 O 0.25969(14) 0.94038(14) 0.38030(12) 0.0664(5) Uani 1 1 d . . .
C29 C 0.2914(3) 0.8134(3) 0.2268(2) 0.0927(9) Uani 1 1 d . . .
H29A H 0.3699 0.8405 0.1964 0.139 Uiso 1 1 calc R . .
H29B H 0.2537 0.7896 0.1719 0.139 Uiso 1 1 calc R . .
H29C H 0.2986 0.7541 0.2784 0.139 Uiso 1 1 calc R . .
C28 C 0.0732(2) 0.8415(2) 0.3450(2) 0.0842(9) Uani 1 1 d . . .
H28A H 0.0971 0.7736 0.3769 0.126 Uiso 1 1 calc R . .
H28B H 0.0283 0.8293 0.2906 0.126 Uiso 1 1 calc R . .
H28C H 0.0239 0.8804 0.3981 0.126 Uiso 1 1 calc R . .

loop_
_atom_site_aniso_label
_atom_site_aniso_U_11
_atom_site_aniso_U_22
_atom_site_aniso_U_33
_atom_site_aniso_U_23
_atom_site_aniso_U_13
_atom_site_aniso_U_12
N1 0.0379(9) 0.0450(11) 0.0526(9) -0.0020(8) -0.0116(8) -0.0004(8)
C1 0.0409(12) 0.0538(14) 0.0589(12) -0.0042(11) -0.0199(10) 0.0034(10)
C2 0.0521(14) 0.0537(15) 0.0646(13) -0.0088(11) -0.0176(11) -0.0021(11)
N2 0.0487(12) 0.0464(13) 0.0610(12) 0.0063(11) -0.0059(10) 0.0044(10)
C3 0.0597(14) 0.0473(14) 0.0450(11) -0.0017(11) -0.0059(11) 0.0010(12)
C8 0.0588(14) 0.0554(16) 0.0446(11) -0.0050(11) -0.0106(10) 0.0179(12)
C9 0.0626(15) 0.0491(14) 0.0446(11) -0.0042(10) -0.0086(10) 0.0076(12)
C5 0.0525(14) 0.0499(14) 0.0476(11) -0.0029(11) -0.0074(10) 0.0099(11)
C4 0.0525(13) 0.0506(14) 0.0402(10) -0.0040(10) -0.0061(9) 0.0087(11)
C7 0.0511(14) 0.0684(17) 0.0524(12) -0.0090(12) -0.0135(10) 0.0121(13)
C6 0.0541(14) 0.0554(15) 0.0481(11) -0.0066(11) -0.0064(10) 0.0025(12)
C10 0.0381(12) 0.0623(16) 0.0620(13) 0.0005(12) -0.0132(10) -0.0010(11)
C11 0.0417(12) 0.0663(16) 0.0574(13) 0.0021(12) -0.0071(10) 0.0014(11)
N5 0.0441(11) 0.0491(13) 0.0579(11) -0.0001(10) -0.0156(8) 0.0011(10)
C12 0.0481(13) 0.0493(14) 0.0486(11) 0.0003(10) -0.0172(10) -0.0007(11)
C18 0.0497(13) 0.0499(14) 0.0482(11) -0.0023(10) -0.0099(10) -0.0049(11)
C13 0.0441(12) 0.0489(13) 0.0400(10) 0.0005(10) -0.0110(9) -0.0017(10)
C16 0.0468(13) 0.0634(16) 0.0470(11) -0.0065(11) -0.0071(9) 0.0094(11)
C17 0.0400(12) 0.0609(16) 0.0523(12) -0.0071(11) -0.0101(9) -0.0004(11)
C14 0.0479(13) 0.0529(14) 0.0468(11) 0.0002(10) -0.0137(9) -0.0033(11)
C15 0.0553(14) 0.0504(14) 0.0438(11) -0.0027(10) -0.0097(10) 0.0014(11)
N3 0.0592(13) 0.0642(15) 0.0619(12) -0.0127(11) -0.0133(10) 0.0022(11)
N4 0.0785(17) 0.0661(17) 0.0692(13) -0.0139(12) -0.0263(12) 0.0264(14)
O3 0.0654(11) 0.0808(13) 0.1085(14) -0.0239(11) -0.0336(10) 0.0022(10)
O2 0.0858(13) 0.0576(12) 0.0928(13) 0.0004(10) -0.0358(11) 0.0032(10)
O1 0.0706(11) 0.0622(12) 0.0815(11) 0.0196(10) -0.0189(9) -0.0085(9)
O4 0.0727(14) 0.1012(17) 0.1120(15) -0.0078(12) -0.0394(12) 0.0311(12)
O5 0.1052(16) 0.0635(14) 0.1233(17) -0.0098(13) -0.0401(13) 0.0268(13)
O6 0.0579(10) 0.0508(11) 0.0853(11) 0.0014(9) -0.0287(8) -0.0014(8)
O10 0.0566(11) 0.0760(15) 0.1413(18) -0.0207(13) -0.0197(11) -0.0097(10)
O9 0.0398(10) 0.0910(15) 0.1518(19) -0.0219(13) -0.0164(11) 0.0059(10)
O8 0.0939(15) 0.0653(13) 0.1050(14) -0.0200(11) -0.0282(11) 0.0236(11)
O7 0.1064(18) 0.0620(14) 0.279(4) -0.0374(18) -0.090(2) 0.0028(13)
N7 0.0470(13) 0.0732(17) 0.0831(14) -0.0118(12) -0.0082(10) -0.0020(12)
N6 0.0749(16) 0.0539(14) 0.0767(13) -0.0111(11) -0.0203(11) 0.0083(12)
C20 0.0608(14) 0.0489(14) 0.0695(14) -0.0025(11) -0.0298(12) -0.0013(11)
C19 0.0480(13) 0.0565(15) 0.0621(13) -0.0092(11) -0.0154(11) 0.0074(11)
N8 0.0584(12) 0.0484(12) 0.0573(11) 0.0044(10) -0.0237(9) -0.0044(10)
C22 0.0510(13) 0.0453(13) 0.0507(12) -0.0066(10) -0.0142(10) 0.0047(10)
C24 0.0483(13) 0.0477(13) 0.0662(14) -0.0165(11) -0.0120(11) 0.0030(10)
C27 0.0536(13) 0.0512(14) 0.0529(12) -0.0075(11) -0.0123(10) 0.0009(11)
C23 0.0578(14) 0.0448(13) 0.0532(12) -0.0066(10) -0.0126(11) 0.0017(11)
C21 0.0542(14) 0.0479(14) 0.0506(12) -0.0023(11) -0.0146(10) 0.0002(11)
C25 0.0549(14) 0.0568(15) 0.0714(15) -0.0217(12) -0.0244(12) 0.0091(12)
C26 0.0691(16) 0.0523(14) 0.0521(12) -0.0119(11) -0.0217(11) 0.0091(12)
O11 0.0645(11) 0.0680(12) 0.0711(10) 0.0212(10) -0.0245(8) -0.0090(9)
O13 0.0554(11) 0.1035(17) 0.1317(17) -0.0264(13) -0.0252(12) -0.0034(11)
O15 0.1149(16) 0.1296(19) 0.0749(12) -0.0116(12) -0.0553(12) 0.0070(14)
O12 0.0704(13) 0.0887(16) 0.0988(15) 0.0072(12) 0.0032(11) -0.0121(11)
O14 0.1038(16) 0.120(2) 0.0629(12) 0.0186(12) -0.0203(11) -0.0100(15)
N10 0.0895(17) 0.0758(16) 0.0546(12) -0.0092(11) -0.0297(13) 0.0104(14)
N9 0.0508(13) 0.0558(14) 0.0984(17) -0.0250(13) -0.0096(13) 0.0014(10)
S1 0.0811(5) 0.0608(4) 0.0774(4) 0.0010(3) -0.0351(4) -0.0110(4)
O16 0.0650(10) 0.0687(11) 0.0692(10) -0.0077(8) -0.0194(8) -0.0142(9)
C29 0.096(2) 0.100(2) 0.0826(19) -0.0285(17) -0.0040(16) -0.0158(19)
C28 0.0640(17) 0.083(2) 0.113(2) -0.0172(17) -0.0292(16) -0.0100(15)

loop_
_atom_type_symbol
_atom_type_description
_atom_type_scat_dispersion_real
_atom_type_scat_dispersion_imag
_atom_type_scat_source
C C 0.0033 0.0016 'International Tables Vol C Tables 4.2.6.8 and 6.1.1.4'
H H 0.0000 0.0000 'International Tables Vol C Tables 4.2.6.8 and 6.1.1.4'
N N 0.0061 0.0033 'International Tables Vol C Tables 4.2.6.8 and 6.1.1.4'
O O 0.0106 0.0060 'International Tables Vol C Tables 4.2.6.8 and 6.1.1.4'
F F 0.0171 0.0103 'International Tables Vol C Tables 4.2.6.8 and 6.1.1.4'
P P 0.1023 0.0942 'International Tables Vol C Tables 4.2.6.8 and 6.1.1.4'
S S 0.1246 0.1234 'International Tables Vol C Tables 4.2.6.8 and 6.1.1.4'

loop_
_geom_angle_atom_site_label_1
_geom_angle_atom_site_label_2
_geom_angle_atom_site_label_3
_geom_angle
_geom_angle_site_symmetry_1
_geom_angle_site_symmetry_3
_geom_angle_publ_flag
C1 N1 C19 109.75(16) . . ?
C1 N1 C10 110.11(16) . . ?
C19 N1 C10 109.73(17) . . ?
N1 C1 C2 114.19(17) . . ?
N2 C2 C1 111.40(18) . . ?
C3 N2 C2 123.2(2) . . ?
O1 C3 N2 124.2(2) . . ?
O1 C3 C4 119.0(2) . . ?
N2 C3 C4 116.8(2) . . ?
C7 C8 C9 123.1(2) . . ?
C7 C8 N4 117.7(2) . . ?
C9 C8 N4 119.2(2) . . ?
C8 C9 C4 119.1(2) . . ?
C6 C5 C4 119.2(2) . . ?
C5 C4 C9 119.2(2) . . ?
C5 C4 C3 123.52(19) . . ?
C9 C4 C3 117.1(2) . . ?
C8 C7 C6 116.9(2) . . ?
C7 C6 C5 122.4(2) . . ?
C7 C6 N3 118.4(2) . . ?
C5 C6 N3 119.1(2) . . ?
N1 C10 C11 113.15(17) . . ?
N5 C11 C10 112.21(18) . . ?
C12 N5 C11 122.5(2) . . ?
O6 C12 N5 123.6(2) . . ?
O6 C12 C13 119.23(19) . . ?
N5 C12 C13 117.0(2) . . ?
C13 C18 C17 119.5(2) . . ?
C18 C13 C14 119.13(19) . . ?
C18 C13 C12 116.15(19) . . ?
C14 C13 C12 124.72(18) . . ?
C17 C16 C15 117.0(2) . . ?
C16 C17 C18 122.6(2) . . ?
C16 C17 N7 118.8(2) . . ?
C18 C17 N7 118.6(2) . . ?
C15 C14 C13 119.10(19) . . ?
C16 C15 C14 122.7(2) . . ?
C16 C15 N6 117.9(2) . . ?
C14 C15 N6 119.4(2) . . ?
O2 N3 O3 124.7(2) . . ?
O2 N3 C6 117.71(19) . . ?
O3 N3 C6 117.5(2) . . ?
O4 N4 O5 124.1(2) . . ?
O4 N4 C8 118.6(3) . . ?
O5 N4 C8 117.3(2) . . ?
O10 N7 O9 123.2(2) . . ?
O10 N7 C17 119.2(2) . . ?
O9 N7 C17 117.6(2) . . ?
O7 N6 O8 123.4(2) . . ?
O7 N6 C15 118.1(2) . . ?
O8 N6 C15 118.5(2) . . ?
N8 C20 C19 112.65(19) . . ?
N1 C19 C20 114.29(18) . . ?
C21 N8 C20 119.3(2) . . ?
C23 C22 C27 118.84(19) . . ?
C23 C22 C21 116.95(19) . . ?
C27 C22 C21 124.2(2) . . ?
C23 C24 C25 122.0(2) . . ?
C23 C24 N9 118.9(2) . . ?
C25 C24 N9 119.1(2) . . ?
C26 C27 C22 118.6(2) . . ?
C24 C23 C22 120.6(2) . . ?
O11 C21 N8 122.4(2) . . ?
O11 C21 C22 118.5(2) . . ?
N8 C21 C22 119.1(2) . . ?
C26 C25 C24 116.4(2) . . ?
C25 C26 C27 123.4(2) . . ?
C25 C26 N10 118.2(2) . . ?
C27 C26 N10 118.4(2) . . ?
O15 N10 O14 124.2(2) . . ?
O15 N10 C26 117.7(3) . . ?
O14 N10 C26 118.1(2) . . ?
O12 N9 O13 123.9(2) . . ?
O12 N9 C24 118.2(2) . . ?
O13 N9 C24 117.9(2) . . ?
O16 S1 C28 105.42(12) . . ?
O16 S1 C29 105.79(12) . . ?
C28 S1 C29 98.63(15) . . ?

loop_
_geom_bond_atom_site_label_1
_geom_bond_atom_site_label_2
_geom_bond_distance
_geom_bond_site_symmetry_2
_geom_bond_publ_flag
N1 C1 1.463(2) . ?
N1 C19 1.463(3) . ?
N1 C10 1.466(3) . ?
C1 C2 1.508(3) . ?
C2 N2 1.452(3) . ?
N2 C3 1.322(3) . ?
C3 O1 1.228(3) . ?
C3 C4 1.514(3) . ?
C8 C7 1.368(3) . ?
C8 C9 1.375(3) . ?
C8 N4 1.481(3) . ?
C9 C4 1.391(3) . ?
C5 C6 1.382(3) . ?
C5 C4 1.390(3) . ?
C7 C6 1.376(3) . ?
C6 N3 1.472(3) . ?
C10 C11 1.516(3) . ?
C11 N5 1.454(3) . ?
N5 C12 1.329(3) . ?
C12 O6 1.233(3) . ?
C12 C13 1.511(3) . ?
C18 C13 1.380(3) . ?
C18 C17 1.383(3) . ?
C13 C14 1.391(3) . ?
C16 C17 1.363(3) . ?
C16 C15 1.376(3) . ?
C17 N7 1.471(3) . ?
C14 C15 1.378(3) . ?
C15 N6 1.468(3) . ?
N3 O2 1.211(2) . ?
N3 O3 1.220(2) . ?
N4 O4 1.213(3) . ?
N4 O5 1.222(3) . ?
O10 N7 1.208(3) . ?
O9 N7 1.222(3) . ?
O8 N6 1.215(2) . ?
O7 N6 1.204(3) . ?
C20 N8 1.462(3) . ?
C20 C19 1.516(3) . ?
N8 C21 1.314(3) . ?
C22 C23 1.384(3) . ?
C22 C27 1.389(3) . ?
C22 C21 1.512(3) . ?
C24 C23 1.368(3) . ?
C24 C25 1.383(3) . ?
C24 N9 1.469(3) . ?
C27 C26 1.385(3) . ?
C21 O11 1.231(3) . ?
C25 C26 1.372(3) . ?
C26 N10 1.482(3) . ?
O13 N9 1.217(3) . ?
O15 N10 1.215(3) . ?
O12 N9 1.215(3) . ?
O14 N10 1.219(3) . ?
S1 O16 1.4942(16) . ?
S1 C28 1.766(3) . ?
S1 C29 1.775(3) . ?
